data_4501046
loop_
_publ_author_name
'Janssen, Femke F. B. J.'
'Veraart, Laurens P. J.'
'Smits, Jan M. M.'
'de Gelder, Ren\'e'
'Rowan, Alan E.'

_publ_contact_author
;
        Prof.dr. A.E. Rowan
        Radboud University Nijmegen
        Molecular Materials
        Institute for Molecules and Materials
        Heyendaalseweg 135
        6525 AJ Nijmegen
        The Netherlands
;
_publ_section_title
;
 1. Solvent, Linker, and Anion Effects on the Formation, Connectivity, and
 Topology of Cu(I)/PPh3/N-Donor Ligand Coordination Polymers
;
_journal_issue 10
_journal_name_full 'Crystal Growth &amp; Design'
_journal_page_first 4313
_journal_paper_doi 10.1021/cg2006502
_journal_volume 11
_journal_year 2011
_chemical_formula_sum 'C58 H62 Cl Cu N2 O7 P2'
_chemical_formula_weight 1060.03
_chemical_name_systematic
;
 ?
;
_space_group_IT_number 14
_symmetry_cell_setting monoclinic
_symmetry_space_group_name_Hall '-P 2ybc'
_symmetry_space_group_name_H-M 'P 1 21/c 1'
_atom_sites_solution_hydrogens geom
_atom_sites_solution_primary direct
_atom_sites_solution_secondary difmap
_audit_creation_date 2006-07-27
_audit_creation_method 'SHELXL, adapted and expanded'
_cell_angle_alpha 90.00
_cell_angle_beta 120.536(5)
_cell_angle_gamma 90.00
_cell_formula_units_Z 4
_cell_length_a 14.3365(10)
_cell_length_b 18.757(3)
_cell_length_c 22.7858(19)
_cell_measurement_reflns_used 914
_cell_measurement_temperature 208(2)
_cell_measurement_theta_max 27.500
_cell_measurement_theta_min 2.080
_cell_volume 5277.5(11)
_computing_data_collection
;
Nonius "Collect" program suite (Nonius, 1999)
;
_computing_data_reduction
;
Nonius "EvalCCD" program suite (Duisenberg, 1998)
;
_computing_molecular_graphics
;
PLATON (Spek, 2003)
;
_computing_structure_refinement 'SHELXL-97 (Sheldrick, 1997)'
_computing_structure_solution
;
DIRDIF (Beurskens et al., 1996),
PATTY (Beurskens et al., 1987)
;
_diffrn_ambient_temperature 208(2)
_diffrn_detector_area_resol_mean 18.4
_diffrn_measured_fraction_theta_full 0.964
_diffrn_measured_fraction_theta_max 0.964
_diffrn_measurement_device 'Nonius KappaCCD'
_diffrn_measurement_method 'area detector \f and \w scan'
_diffrn_radiation_monochromator graphite
_diffrn_radiation_source 'fine-focus sealed tube'
_diffrn_radiation_type MoK\a
_diffrn_radiation_wavelength 0.71073
_diffrn_reflns_av_R_equivalents 0.0528
_diffrn_reflns_av_sigmaI/netI 0.0538
_diffrn_reflns_limit_h_max 18
_diffrn_reflns_limit_h_min -18
_diffrn_reflns_limit_k_max 24
_diffrn_reflns_limit_k_min -24
_diffrn_reflns_limit_l_max 29
_diffrn_reflns_limit_l_min -29
_diffrn_reflns_number 89572
_diffrn_reflns_theta_full 25.00
_diffrn_reflns_theta_max 27.50
_diffrn_reflns_theta_min 2.08
_diffrn_standards_decay_% 0.000
_diffrn_standards_interval_time 0
_diffrn_standards_number 0
_exptl_absorpt_coefficient_mu 0.580
_exptl_absorpt_correction_T_max 0.906
_exptl_absorpt_correction_T_min 0.809
_exptl_absorpt_correction_type multi-scan
_exptl_absorpt_process_details 'SADABS multiscan (Sheldrick, 1996)'
_exptl_crystal_colour 'translucent colourless'
_exptl_crystal_density_diffrn 1.334
_exptl_crystal_density_method 'not measured'
_exptl_crystal_description 'rough fragment'
_exptl_crystal_F_000 2224
_exptl_crystal_size_max 0.28
_exptl_crystal_size_mid 0.26
_exptl_crystal_size_min 0.17
_refine_diff_density_max 1.100
_refine_diff_density_min -0.812
_refine_diff_density_rms 0.089
_refine_ls_extinction_method none
_refine_ls_goodness_of_fit_all 1.055
_refine_ls_goodness_of_fit_ref 1.055
_refine_ls_hydrogen_treatment constr
_refine_ls_matrix_type full
_refine_ls_number_parameters 611
_refine_ls_number_reflns 12056
_refine_ls_number_restraints 0
_refine_ls_restrained_S_all 1.055
_refine_ls_R_factor_all 0.1134
_refine_ls_R_factor_gt 0.0732
_refine_ls_R_factor_obs 0.0732
_refine_ls_shift/esd_max 0.000
_refine_ls_shift/esd_mean 0.000
_refine_ls_shift/su_max 0.000
_refine_ls_shift/su_mean 0.000
_refine_ls_structure_factor_coef Fsqd
_refine_ls_weighting_details
;
w=1/[\s^2^(Fo^2^)+(0.0752P)^2^+12.7766P] where P=(Fo^2^+2Fc^2^)/3
;
_refine_ls_weighting_scheme calc
_refine_ls_wR_factor_all 0.1881
_refine_ls_wR_factor_gt 0.1677
_refine_ls_wR_factor_obs 0.1677
_refine_ls_wR_factor_ref 0.1881
_reflns_number_gt 8307
_reflns_number_observed 8307
_reflns_number_total 12056
_reflns_observed_criterion >2sigma(I)
_reflns_threshold_expression >2sigma(I)
_cod_data_source_file cg2006502_si_001.cif
_cod_data_source_block LVER17
_cod_depositor_comments
;
The following automatic conversions were performed:
'_publ_contact_autor' tag replaced with '_publ_contact_author'.

Automatic conversion script
Id: cif_correct_tags 1440 2010-10-19 06:21:57Z saulius 

The following automatic conversions were performed:

'_geom_bond_publ_flag' value 'Y' changed to 'y' according to
/home/saulius/struct/CIF-dictionaries/cif_core.dic dictionary named
'cif_core.dic' version 2.4.1 from 2010-06-29 (80
times).

'_geom_angle_publ_flag' value 'Y' changed to 'y' according
to /home/saulius/struct/CIF-dictionaries/cif_core.dic dictionary
named 'cif_core.dic' version 2.4.1 from 2010-06-29 (107 times).

Automatic conversion script
Id: cif_fix_values 1715 2011-07-08 13:25:40Z adriana 
;
_cod_original_cell_volume 5277.5(10)
_cod_original_sg_symbol_H-M 'P 21/c'
_cod_database_code 4501046

loop_
_symmetry_equiv_pos_as_xyz
'x, y, z'
'-x, y+1/2, -z+1/2'
'-x, -y, -z'
'x, -y-1/2, z-1/2'

loop_
_atom_site_label
_atom_site_type_symbol
_atom_site_fract_x
_atom_site_fract_y
_atom_site_fract_z
_atom_site_U_iso_or_equiv
_atom_site_adp_type
_atom_site_occupancy
_atom_site_calc_flag
_atom_site_refinement_flags
Cu1 Cu 0.38673(4) -0.06342(2) -0.26862(2) 0.02272(13) Uani 1 d .
P1 P 0.43181(8) -0.03928(5) -0.15957(5) 0.0248(2) Uani 1 d .
P2 P 0.22831(8) -0.03423(5) -0.36328(5) 0.0248(2) Uani 1 d .
N1 N 0.3962(3) -0.17446(16) -0.26879(16) 0.0259(7) Uani 1 d .
N2 N 0.5021(3) -0.01180(16) -0.28353(16) 0.0271(7) Uani 1 d .
C1 C 0.4855(3) -0.2121(2) -0.2530(2) 0.0284(8) Uani 1 d .
H1 H 0.5446 -0.1882 -0.2512 0.034 Uiso 1 calc R
C2 C 0.4946(3) -0.2842(2) -0.2394(2) 0.0295(9) Uani 1 d .
H2 H 0.5583 -0.3086 -0.2294 0.035 Uiso 1 calc R
C3 C 0.4098(3) -0.32070(19) -0.24046(19) 0.0246(8) Uani 1 d .
C4 C 0.3164(3) -0.2822(2) -0.2583(2) 0.0303(9) Uani 1 d .
H4 H 0.2559 -0.3049 -0.2610 0.036 Uiso 1 calc R
C5 C 0.3130(3) -0.2104(2) -0.2719(2) 0.0305(9) Uani 1 d .
H5 H 0.2490 -0.1853 -0.2841 0.037 Uiso 1 calc R
C6 C 0.4191(3) -0.39693(19) -0.22134(19) 0.0253(8) Uani 1 d .
C7 C 0.5181(3) 0.05717(19) -0.26544(19) 0.0259(8) Uani 1 d .
H7 H 0.4846 0.0755 -0.2423 0.031 Uiso 1 calc R
C8 C 0.5523(4) -0.0370(2) -0.3147(2) 0.0361(10) Uani 1 d .
H8 H 0.5423 -0.0852 -0.3280 0.043 Uiso 1 calc R
C9 C 0.6179(5) 0.0039(2) -0.3285(3) 0.0514(14) Uani 1 d .
H9 H 0.6528 -0.0164 -0.3500 0.062 Uiso 1 calc R
C10 C 0.3670(4) -0.4248(2) -0.1892(3) 0.0435(12) Uani 1 d .
H10 H 0.3227 -0.3959 -0.1797 0.052 Uiso 1 calc R
C11A C 0.3435(3) -0.0805(2) -0.13328(19) 0.0286(8) Uani 1 d .
C11B C 0.5650(3) -0.0723(2) -0.0961(2) 0.0295(9) Uani 1 d .
C11C C 0.4329(3) 0.0554(2) -0.1416(2) 0.0294(9) Uani 1 d .
C12A C 0.3439(4) -0.1543(2) -0.1292(2) 0.0351(9) Uani 1 d .
H12A H 0.3954 -0.1805 -0.1341 0.042 Uiso 1 calc R
C12B C 0.5924(4) -0.0862(2) -0.0295(2) 0.0380(10) Uani 1 d .
H12B H 0.5420 -0.0771 -0.0156 0.046 Uiso 1 calc R
C12C C 0.5184(4) 0.0896(2) -0.0863(2) 0.0400(10) Uani 1 d .
H12C H 0.5781 0.0632 -0.0538 0.048 Uiso 1 calc R
C13A C 0.2702(4) -0.1898(3) -0.1182(2) 0.0463(12) Uani 1 d .
H13A H 0.2717 -0.2399 -0.1156 0.056 Uiso 1 calc R
C13B C 0.6939(4) -0.1137(3) 0.0169(2) 0.0472(12) Uani 1 d .
H13B H 0.7118 -0.1232 0.0619 0.057 Uiso 1 calc R
C13C C 0.5155(5) 0.1629(3) -0.0792(3) 0.0559(14) Uani 1 d .
H13C H 0.5736 0.1857 -0.0417 0.067 Uiso 1 calc R
C14A C 0.1947(4) -0.1524(3) -0.1110(3) 0.0523(13) Uani 1 d .
H14A H 0.1433 -0.1767 -0.1045 0.063 Uiso 1 calc R
C14B C 0.7679(4) -0.1267(3) -0.0033(3) 0.0501(13) Uani 1 d .
H14B H 0.8363 -0.1454 0.0280 0.060 Uiso 1 calc R
C14C C 0.4300(5) 0.2025(3) -0.1257(3) 0.0562(14) Uani 1 d .
H14C H 0.4295 0.2521 -0.1201 0.067 Uiso 1 calc R
C15A C 0.1945(4) -0.0793(3) -0.1133(3) 0.0542(13) Uani 1 d .
H15A H 0.1438 -0.0535 -0.1072 0.065 Uiso 1 calc R
C15B C 0.7419(4) -0.1124(3) -0.0694(2) 0.0473(12) Uani 1 d .
H15B H 0.7930 -0.1207 -0.0829 0.057 Uiso 1 calc R
C15C C 0.3443(5) 0.1699(2) -0.1808(3) 0.0474(12) Uani 1 d .
H15C H 0.2850 0.1970 -0.2129 0.057 Uiso 1 calc R
C16A C 0.2682(4) -0.0430(3) -0.1245(2) 0.0406(10) Uani 1 d .
H16A H 0.2671 0.0071 -0.1262 0.049 Uiso 1 calc R
C16B C 0.6411(3) -0.0859(2) -0.1153(2) 0.0361(10) Uani 1 d .
H16B H 0.6234 -0.0768 -0.1604 0.043 Uiso 1 calc R
C16C C 0.3463(4) 0.0968(2) -0.1886(2) 0.0368(10) Uani 1 d .
H16C H 0.2879 0.0747 -0.2264 0.044 Uiso 1 calc R
C17A C 0.2241(3) -0.0619(2) -0.44144(19) 0.0296(8) Uani 1 d .
C17B C 0.1906(3) 0.0600(2) -0.37799(19) 0.0285(8) Uani 1 d .
C17C C 0.1126(3) -0.07770(19) -0.36642(19) 0.0267(8) Uani 1 d .
C18A C 0.2699(4) -0.1273(2) -0.4416(2) 0.0447(12) Uani 1 d .
H18A H 0.3022 -0.1555 -0.4020 0.054 Uiso 1 calc R
C18B C 0.2588(4) 0.1076(2) -0.3847(2) 0.0374(10) Uani 1 d .
H18B H 0.3211 0.0907 -0.3839 0.045 Uiso 1 calc R
C18C C 0.0380(3) -0.1185(2) -0.4210(2) 0.0347(9) Uani 1 d .
H18C H 0.0442 -0.1229 -0.4600 0.042 Uiso 1 calc R
C19A C 0.2683(5) -0.1508(3) -0.4993(3) 0.0581(15) Uani 1 d .
H19A H 0.2972 -0.1958 -0.4994 0.070 Uiso 1 calc R
C19B C 0.2354(4) 0.1800(2) -0.3925(2) 0.0460(12) Uani 1 d .
H19B H 0.2813 0.2118 -0.3976 0.055 Uiso 1 calc R
C19C C -0.0454(4) -0.1526(3) -0.4185(2) 0.0452(11) Uani 1 d .
H19C H -0.0946 -0.1811 -0.4552 0.054 Uiso 1 calc R
C20A C 0.2248(4) -0.1091(3) -0.5568(2) 0.0481(12) Uani 1 d .
H20A H 0.2253 -0.1250 -0.5957 0.058 Uiso 1 calc R
C20B C 0.1451(4) 0.2053(2) -0.3927(2) 0.0502(13) Uani 1 d .
H20B H 0.1304 0.2544 -0.3970 0.060 Uiso 1 calc R
C20C C -0.0563(4) -0.1446(3) -0.3616(2) 0.0431(11) Uani 1 d .
H20C H -0.1141 -0.1668 -0.3603 0.052 Uiso 1 calc R
C21A C 0.1807(4) -0.0447(3) -0.5571(2) 0.0436(11) Uani 1 d .
H21A H 0.1513 -0.0159 -0.5963 0.052 Uiso 1 calc R
C21B C 0.0771(4) 0.1590(3) -0.3867(3) 0.0519(13) Uani 1 d .
H21B H 0.0149 0.1763 -0.3876 0.062 Uiso 1 calc R
C21C C 0.0172(4) -0.1044(2) -0.3072(2) 0.0399(10) Uani 1 d .
H21C H 0.0101 -0.0991 -0.2686 0.048 Uiso 1 calc R
C22A C 0.1790(4) -0.0211(2) -0.5001(2) 0.0361(10) Uani 1 d .
H22A H 0.1469 0.0230 -0.5013 0.043 Uiso 1 calc R
C22B C 0.0991(4) 0.0861(2) -0.3793(2) 0.0388(10) Uani 1 d .
H22B H 0.0518 0.0546 -0.3752 0.047 Uiso 1 calc R
C22C C 0.1015(3) -0.0720(2) -0.3095(2) 0.0321(9) Uani 1 d .
H22C H 0.1525 -0.0454 -0.2717 0.039 Uiso 1 calc R
O5 O 0.1279(3) -0.35349(19) -0.22595(18) 0.0529(9) Uani 1 d .
C24 C 0.0490(4) -0.2999(3) -0.2501(4) 0.0749(19) Uani 1 d .
H24A H 0.0721 -0.2596 -0.2671 0.090 Uiso 1 calc R
H24B H 0.0392 -0.2826 -0.2129 0.090 Uiso 1 calc R
C25 C -0.0519(6) -0.3284(4) -0.3043(4) 0.099(3) Uani 1 d .
H25A H -0.0645 -0.3130 -0.3488 0.119 Uiso 1 calc R
H25B H -0.1128 -0.3126 -0.2994 0.119 Uiso 1 calc R
C26 C -0.0394(6) -0.4063(4) -0.2972(5) 0.113(3) Uani 1 d .
H26A H -0.0806 -0.4258 -0.2773 0.136 Uiso 1 calc R
H26B H -0.0651 -0.4287 -0.3417 0.136 Uiso 1 calc R
C27 C 0.0770(6) -0.4190(3) -0.2521(4) 0.091(2) Uani 1 d .
H27A H 0.0889 -0.4507 -0.2147 0.109 Uiso 1 calc R
H27B H 0.1072 -0.4417 -0.2775 0.109 Uiso 1 calc R
O6 O -0.5308(5) -0.1708(3) -0.5374(3) 0.1050(17) Uiso 1 d .
C28 C -0.4478(5) -0.2104(4) -0.5372(4) 0.0786(19) Uani 1 d .
H28A H -0.4516 -0.2060 -0.5812 0.094 Uiso 1 calc R
H28B H -0.4545 -0.2609 -0.5289 0.094 Uiso 1 calc R
C29 C -0.3449(5) -0.1817(5) -0.4826(4) 0.091(2) Uani 1 d .
H29A H -0.2892 -0.1820 -0.4955 0.109 Uiso 1 calc R
H29B H -0.3186 -0.2085 -0.4401 0.109 Uiso 1 calc R
C30 C -0.3758(8) -0.1068(6) -0.4759(6) 0.144(5) Uani 1 d .
H30A H -0.3336 -0.0908 -0.4285 0.173 Uiso 1 calc R
H30B H -0.3626 -0.0741 -0.5044 0.173 Uiso 1 calc R
C31 C -0.4869(8) -0.1088(4) -0.4975(5) 0.121(3) Uani 1 d .
H31A H -0.5232 -0.0663 -0.5246 0.145 Uiso 1 calc R
H31B H -0.4968 -0.1100 -0.4581 0.145 Uiso 1 calc R
O7 O 0.0515(12) -0.3634(9) -0.4288(8) 0.279(6) Uiso 1 d .
C32 C 0.0864(13) -0.3173(9) -0.4585(8) 0.200(6) Uiso 1 d .
H32A H 0.0891 -0.2689 -0.4414 0.240 Uiso 1 calc R
H32B H 0.0370 -0.3172 -0.5080 0.240 Uiso 1 calc R
C33 C 0.1963(11) -0.3400(7) -0.4422(7) 0.170(5) Uiso 1 d .
H33A H 0.2085 -0.3315 -0.4802 0.204 Uiso 1 calc R
H33B H 0.2533 -0.3167 -0.4010 0.204 Uiso 1 calc R
C34 C 0.1036(19) -0.4321(13) -0.4244(12) 0.301(11) Uiso 1 d .
H34A H 0.1280 -0.4550 -0.3803 0.361 Uiso 1 calc R
H34B H 0.0540 -0.4643 -0.4608 0.361 Uiso 1 calc R
C35 C 0.1881(14) -0.4148(9) -0.4316(9) 0.214(7) Uiso 1 d .
H35A H 0.1824 -0.4413 -0.4703 0.257 Uiso 1 calc R
H35B H 0.2549 -0.4301 -0.3907 0.257 Uiso 1 calc R
Cl1 Cl -0.17907(12) -0.14086(7) -0.23032(8) 0.0596(4) Uani 1 d .
O1 O -0.2626(4) -0.1571(3) -0.2197(3) 0.113(2) Uani 1 d .
O2 O -0.1369(8) -0.0796(5) -0.2063(8) 0.270(7) Uani 1 d .
O3 O -0.2213(9) -0.1270(7) -0.2973(5) 0.263(7) Uani 1 d .
O4 O -0.1049(5) -0.1952(3) -0.2126(4) 0.155(3) Uani 1 d .

loop_
_atom_site_aniso_label
_atom_site_aniso_U_11
_atom_site_aniso_U_22
_atom_site_aniso_U_33
_atom_site_aniso_U_23
_atom_site_aniso_U_13
_atom_site_aniso_U_12
Cu1 0.0257(2) 0.0161(2) 0.0263(2) -0.00035(18) 0.01317(19) -0.00054(18)
P1 0.0268(5) 0.0234(5) 0.0242(5) -0.0017(4) 0.0130(4) 0.0006(4)
P2 0.0257(5) 0.0227(5) 0.0248(5) 0.0003(4) 0.0119(4) 0.0026(4)
N1 0.0314(18) 0.0167(15) 0.0289(17) 0.0002(13) 0.0149(14) -0.0003(13)
N2 0.0348(19) 0.0170(15) 0.0333(18) -0.0024(13) 0.0200(15) -0.0038(13)
C1 0.029(2) 0.0233(19) 0.036(2) 0.0016(16) 0.0188(18) 0.0002(16)
C2 0.031(2) 0.0218(19) 0.040(2) 0.0027(16) 0.0209(19) 0.0068(16)
C3 0.030(2) 0.0197(18) 0.0275(19) 0.0002(15) 0.0166(17) 0.0022(15)
C4 0.029(2) 0.0212(19) 0.046(2) 0.0023(17) 0.0229(19) -0.0002(16)
C5 0.027(2) 0.0209(19) 0.043(2) 0.0018(17) 0.0176(19) 0.0015(16)
C6 0.030(2) 0.0167(18) 0.033(2) 0.0008(15) 0.0183(17) 0.0024(15)
C7 0.033(2) 0.0169(17) 0.032(2) -0.0019(15) 0.0194(17) 0.0011(15)
C8 0.052(3) 0.0183(18) 0.051(3) -0.0074(18) 0.036(2) -0.0062(18)
C9 0.077(4) 0.030(2) 0.082(4) -0.017(2) 0.066(3) -0.012(2)
C10 0.059(3) 0.024(2) 0.072(3) 0.008(2) 0.051(3) 0.009(2)
C11A 0.028(2) 0.032(2) 0.0236(19) -0.0027(16) 0.0117(17) -0.0028(16)
C11B 0.030(2) 0.027(2) 0.029(2) -0.0002(16) 0.0121(17) -0.0002(16)
C11C 0.040(2) 0.0214(19) 0.034(2) -0.0020(16) 0.0246(19) -0.0010(16)
C12A 0.036(2) 0.032(2) 0.033(2) 0.0013(18) 0.0144(19) -0.0025(18)
C12B 0.038(2) 0.046(3) 0.029(2) -0.0014(19) 0.016(2) 0.000(2)
C12C 0.043(3) 0.039(2) 0.038(2) -0.0078(19) 0.021(2) -0.007(2)
C13A 0.052(3) 0.039(3) 0.047(3) 0.006(2) 0.024(2) -0.009(2)
C13B 0.047(3) 0.053(3) 0.028(2) 0.002(2) 0.009(2) 0.002(2)
C13C 0.078(4) 0.038(3) 0.055(3) -0.020(2) 0.036(3) -0.022(3)
C14A 0.045(3) 0.067(4) 0.048(3) 0.010(3) 0.026(2) -0.012(3)
C14B 0.034(3) 0.051(3) 0.045(3) 0.001(2) 0.005(2) 0.008(2)
C14C 0.096(5) 0.023(2) 0.071(4) -0.010(2) 0.058(4) -0.006(3)
C15A 0.050(3) 0.065(4) 0.062(3) 0.010(3) 0.040(3) 0.007(3)
C15B 0.036(3) 0.055(3) 0.049(3) -0.002(2) 0.020(2) 0.011(2)
C15C 0.072(4) 0.031(2) 0.060(3) 0.007(2) 0.048(3) 0.012(2)
C16A 0.044(3) 0.041(3) 0.047(3) 0.003(2) 0.031(2) 0.004(2)
C16B 0.035(2) 0.036(2) 0.036(2) 0.0003(18) 0.017(2) 0.0037(18)
C16C 0.047(3) 0.029(2) 0.044(2) -0.0003(18) 0.030(2) 0.0021(19)
C17A 0.029(2) 0.031(2) 0.0268(19) -0.0005(17) 0.0129(17) 0.0000(17)
C17B 0.031(2) 0.0260(19) 0.0227(18) -0.0006(15) 0.0098(16) 0.0020(16)
C17C 0.025(2) 0.0213(19) 0.028(2) 0.0029(15) 0.0097(17) 0.0054(15)
C18A 0.060(3) 0.036(2) 0.034(2) 0.0040(19) 0.021(2) 0.016(2)
C18B 0.037(2) 0.031(2) 0.038(2) 0.0056(18) 0.015(2) 0.0019(18)
C18C 0.036(2) 0.033(2) 0.032(2) 0.0034(18) 0.0155(19) 0.0015(18)
C19A 0.078(4) 0.055(3) 0.047(3) -0.001(2) 0.035(3) 0.026(3)
C19B 0.049(3) 0.032(2) 0.041(3) 0.005(2) 0.011(2) -0.005(2)
C19C 0.037(3) 0.044(3) 0.045(3) -0.003(2) 0.015(2) -0.012(2)
C20A 0.054(3) 0.056(3) 0.036(2) -0.009(2) 0.025(2) 0.004(2)
C20B 0.070(4) 0.024(2) 0.043(3) -0.0001(19) 0.019(3) 0.007(2)
C20C 0.032(2) 0.045(3) 0.052(3) 0.012(2) 0.020(2) -0.002(2)
C21A 0.049(3) 0.049(3) 0.032(2) 0.005(2) 0.020(2) -0.001(2)
C21B 0.061(3) 0.038(3) 0.059(3) 0.005(2) 0.033(3) 0.019(2)
C21C 0.039(3) 0.046(3) 0.038(2) 0.009(2) 0.022(2) 0.006(2)
C22A 0.040(2) 0.036(2) 0.029(2) 0.0017(18) 0.0155(19) 0.0054(19)
C22B 0.042(3) 0.030(2) 0.046(3) 0.0012(19) 0.024(2) 0.0050(19)
C22C 0.028(2) 0.035(2) 0.030(2) 0.0013(17) 0.0130(18) 0.0024(17)
O5 0.041(2) 0.050(2) 0.061(2) 0.0029(17) 0.0210(17) -0.0022(16)
C24 0.040(3) 0.058(4) 0.104(5) -0.017(3) 0.021(3) 0.000(3)
C25 0.054(4) 0.093(6) 0.104(6) -0.017(5) 0.006(4) 0.002(4)
C26 0.081(6) 0.086(6) 0.125(7) 0.000(5) 0.019(5) -0.038(5)
C27 0.091(5) 0.045(4) 0.088(5) 0.002(3) 0.010(4) -0.006(3)
C28 0.063(4) 0.085(5) 0.086(5) -0.030(4) 0.037(4) -0.008(3)
C29 0.057(4) 0.137(7) 0.078(5) -0.033(5) 0.033(4) -0.017(4)
C30 0.109(7) 0.145(9) 0.204(11) -0.110(8) 0.098(8) -0.078(7)
C31 0.116(7) 0.077(6) 0.149(8) -0.050(5) 0.053(6) -0.020(5)
Cl1 0.0741(9) 0.0421(7) 0.0911(11) 0.0104(7) 0.0629(9) 0.0024(6)
O1 0.084(4) 0.118(4) 0.181(6) 0.049(4) 0.100(4) 0.025(3)
O2 0.178(9) 0.107(6) 0.49(2) -0.107(9) 0.144(12) -0.064(6)
O3 0.296(12) 0.421(17) 0.162(7) 0.153(10) 0.182(9) 0.248(13)
O4 0.135(5) 0.107(4) 0.305(10) 0.098(5) 0.172(6) 0.066(4)

loop_
_atom_type_symbol
_atom_type_description
_atom_type_scat_dispersion_real
_atom_type_scat_dispersion_imag
_atom_type_scat_source
C C 0.0033 0.0016 'International Tables Vol C Tables 4.2.6.8 and 6.1.1.4'
H H 0.0000 0.0000 'International Tables Vol C Tables 4.2.6.8 and 6.1.1.4'
Cl Cl 0.1484 0.1585 'International Tables Vol C Tables 4.2.6.8 and 6.1.1.4'
Cu Cu 0.3201 1.2651 'International Tables Vol C Tables 4.2.6.8 and 6.1.1.4'
N N 0.0061 0.0033 'International Tables Vol C Tables 4.2.6.8 and 6.1.1.4'
O O 0.0106 0.0060 'International Tables Vol C Tables 4.2.6.8 and 6.1.1.4'
P P 0.1023 0.0942 'International Tables Vol C Tables 4.2.6.8 and 6.1.1.4'

loop_
_geom_angle_atom_site_label_1
_geom_angle_atom_site_label_2
_geom_angle_atom_site_label_3
_geom_angle
_geom_angle_site_symmetry_1
_geom_angle_site_symmetry_3
_geom_angle_publ_flag
N1 Cu1 N2 113.86(12) . . y
N1 Cu1 P2 105.91(9) . . y
N2 Cu1 P2 103.12(9) . . y
N1 Cu1 P1 102.61(9) . . y
N2 Cu1 P1 106.07(9) . . y
P2 Cu1 P1 125.69(4) . . y
C11B P1 C11C 105.50(19) . . y
C11B P1 C11A 102.53(18) . . y
C11C P1 C11A 105.53(18) . . y
C11B P1 Cu1 113.70(13) . . y
C11C P1 Cu1 113.94(13) . . y
C11A P1 Cu1 114.52(13) . . y
C17C P2 C17A 104.86(18) . . y
C17C P2 C17B 104.34(18) . . y
C17A P2 C17B 103.65(18) . . y
C17C P2 Cu1 112.50(12) . . y
C17A P2 Cu1 112.35(13) . . y
C17B P2 Cu1 117.91(13) . . y
C5 N1 C1 116.9(3) . . y
C5 N1 Cu1 116.4(3) . . y
C1 N1 Cu1 125.4(3) . . y
C8 N2 C7 116.9(3) . . y
C8 N2 Cu1 127.6(3) . . y
C7 N2 Cu1 115.0(2) . . y
N1 C1 C2 122.9(4) . . y
C1 C2 C3 120.0(4) . . y
C2 C3 C4 117.1(3) . . y
C2 C3 C6 121.7(3) . . y
C4 C3 C6 121.2(3) . . y
C5 C4 C3 119.6(4) . . y
N1 C5 C4 123.4(4) . . y
C7 C6 C10 117.7(3) 2_644 . y
C7 C6 C3 120.5(3) 2_644 . y
C10 C6 C3 121.8(3) . . y
N2 C7 C6 124.1(3) . 2_654 y
N2 C8 C9 123.0(4) . . y
C8 C9 C10 120.0(4) . 2_654 y
C9 C10 C6 118.2(4) 2_644 . y
C16A C11A C12A 118.3(4) . . y
C16A C11A P1 123.6(3) . . y
C12A C11A P1 117.8(3) . . y
C12B C11B C16B 118.6(4) . . y
C12B C11B P1 122.3(3) . . y
C16B C11B P1 119.1(3) . . y
C12C C11C C16C 118.0(4) . . y
C12C C11C P1 123.9(3) . . y
C16C C11C P1 117.9(3) . . y
C13A C12A C11A 121.3(4) . . y
C11B C12B C13B 120.5(4) . . y
C13C C12C C11C 119.9(5) . . y
C14A C13A C12A 120.0(5) . . y
C14B C13B C12B 119.9(4) . . y
C14C C13C C12C 121.2(5) . . y
C13A C14A C15A 119.7(5) . . y
C13B C14B C15B 120.2(4) . . y
C13C C14C C15C 120.1(4) . . y
C14A C15A C16A 120.7(5) . . y
C16B C15B C14B 119.7(4) . . y
C14C C15C C16C 119.3(5) . . y
C15A C16A C11A 120.1(4) . . y
C15B C16B C11B 121.1(4) . . y
C15C C16C C11C 121.6(4) . . y
C22A C17A C18A 118.3(4) . . y
C22A C17A P2 123.5(3) . . y
C18A C17A P2 118.1(3) . . y
C22B C17B C18B 118.8(4) . . y
C22B C17B P2 122.2(3) . . y
C18B C17B P2 118.8(3) . . y
C18C C17C C22C 118.5(4) . . y
C18C C17C P2 123.7(3) . . y
C22C C17C P2 117.6(3) . . y
C19A C18A C17A 120.5(4) . . y
C17B C18B C19B 120.3(4) . . y
C19C C18C C17C 120.5(4) . . y
C20A C19A C18A 120.4(5) . . y
C20B C19B C18B 120.2(5) . . y
C18C C19C C20C 119.9(4) . . y
C21A C20A C19A 119.7(4) . . y
C21B C20B C19B 120.0(4) . . y
C21C C20C C19C 120.1(4) . . y
C20A C21A C22A 120.5(4) . . y
C20B C21B C22B 120.5(5) . . y
C20C C21C C22C 119.6(4) . . y
C17A C22A C21A 120.5(4) . . y
C17B C22B C21B 120.2(4) . . y
C21C C22C C17C 121.3(4) . . y
C27 O5 C24 108.7(4) . . y
O5 C24 C25 109.1(5) . . y
C24 C25 C26 105.2(6) . . y
C27 C26 C25 105.6(6) . . y
O5 C27 C26 108.6(6) . . y
C28 O6 C31 109.5(6) . . y
O6 C28 C29 107.2(6) . . y
C28 C29 C30 101.9(7) . . y
C31 C30 C29 106.3(7) . . y
C30 C31 O6 107.6(7) . . y
C32 O7 C34 107.0(17) . . y
O7 C32 C33 107.9(14) . . y
C35 C33 C32 99.0(13) . . y
C35 C34 O7 103.9(19) . . y
C34 C35 C33 114.3(18) . . y
O2 Cl1 O3 98.8(8) . . y
O2 Cl1 O1 112.8(6) . . y
O3 Cl1 O1 108.2(6) . . y
O2 Cl1 O4 114.3(6) . . y
O3 Cl1 O4 108.1(5) . . y
O1 Cl1 O4 113.4(3) . . y

loop_
_geom_bond_atom_site_label_1
_geom_bond_atom_site_label_2
_geom_bond_distance
_geom_bond_site_symmetry_2
_geom_bond_publ_flag
Cu1 N1 2.087(3) . y
Cu1 N2 2.088(3) . y
Cu1 P2 2.2654(11) . y
Cu1 P1 2.2727(11) . y
P1 C11B 1.821(4) . y
P1 C11C 1.821(4) . y
P1 C11A 1.825(4) . y
P2 C17C 1.817(4) . y
P2 C17A 1.826(4) . y
P2 C17B 1.829(4) . y
N1 C5 1.340(5) . y
N1 C1 1.341(5) . y
N2 C8 1.329(5) . y
N2 C7 1.342(5) . y
C1 C2 1.380(5) . y
C2 C3 1.384(5) . y
C3 C4 1.388(5) . y
C3 C6 1.481(5) . y
C4 C5 1.377(5) . y
C6 C7 1.385(5) 2_644 y
C6 C10 1.387(5) . y
C7 C6 1.385(5) 2_654 y
C8 C9 1.369(6) . y
C9 C10 1.381(6) 2_654 y
C10 C9 1.381(6) 2_644 y
C11A C16A 1.386(6) . y
C11A C12A 1.386(6) . y
C11B C12B 1.385(6) . y
C11B C16B 1.391(6) . y
C11C C12C 1.390(6) . y
C11C C16C 1.393(6) . y
C12A C13A 1.376(6) . y
C12B C13B 1.392(6) . y
C12C C13C 1.388(7) . y
C13A C14A 1.367(7) . y
C13B C14B 1.375(7) . y
C13C C14C 1.362(8) . y
C14A C15A 1.373(7) . y
C14B C15B 1.382(7) . y
C14C C15C 1.376(8) . y
C15A C16A 1.385(7) . y
C15B C16B 1.377(6) . y
C15C C16C 1.384(6) . y
C17A C22A 1.383(6) . y
C17A C18A 1.391(6) . y
C17B C22B 1.386(6) . y
C17B C18B 1.388(6) . y
C17C C18C 1.387(6) . y
C17C C22C 1.390(6) . y
C18A C19A 1.376(6) . y
C18B C19B 1.388(6) . y
C18C C19C 1.382(6) . y
C19A C20A 1.373(7) . y
C19B C20B 1.376(7) . y
C19C C20C 1.392(7) . y
C20A C21A 1.362(7) . y
C20B C21B 1.363(7) . y
C20C C21C 1.375(7) . y
C21A C22A 1.384(6) . y
C21B C22B 1.394(6) . y
C21C C22C 1.377(6) . y
O5 C27 1.398(7) . y
O5 C24 1.401(6) . y
C24 C25 1.445(8) . y
C25 C26 1.471(11) . y
C26 C27 1.468(10) . y
O6 C28 1.400(8) . y
O6 C31 1.413(9) . y
C28 C29 1.466(8) . y
C29 C30 1.503(12) . y
C30 C31 1.407(11) . y
O7 C32 1.343(17) . y
O7 C34 1.47(2) . y
C32 C33 1.486(17) . y
C33 C35 1.438(18) . y
C34 C35 1.34(2) . y
Cl1 O2 1.284(7) . y
Cl1 O3 1.352(7) . y
Cl1 O1 1.371(4) . y
Cl1 O4 1.377(5) . y
